data_4505629
loop_
_publ_author_name
'Tan, Darlene Q.'
'Atherton, Amy L.'
'Smith, Austin J.'
'Soldi, Cristian'
'Hurley, Katherine A.'
'Fettinger, James C.'
'Shaw, Jared T.'

_publ_section_title
;
 Synthesis of a \g-Lactam Library via Formal Cycloaddition of Imines and
 Substituted Succinic Anhydrides.
;
_journal_issue 3
_journal_name_full 'ACS combinatorial science'
_journal_page_first 218
_journal_page_last 223
_journal_paper_doi 10.1021/co2001873
_journal_volume 14
_journal_year 2012
_chemical_formula_moiety 'C28 H25 Cl N4 O9,  0.67(C H Cl3),  0.33(C H2 Cl2)'
_chemical_formula_sum 'C29 H26.33 Cl3.67 N4 O9'
_chemical_formula_weight 704.97
_chemical_name_systematic
; 
 ? 
;
_space_group_IT_number 2
_symmetry_cell_setting triclinic
_symmetry_space_group_name_Hall '-P 1'
_symmetry_space_group_name_H-M 'P -1'
_atom_sites_solution_hydrogens geom
_atom_sites_solution_primary direct
_atom_sites_solution_secondary difmap
_audit_creation_method SHELXL-97
_cell_angle_alpha 76.6690(10)
_cell_angle_beta 84.6000(10)
_cell_angle_gamma 77.9440(10)
_cell_formula_units_Z 2
_cell_length_a 7.7789(8)
_cell_length_b 13.1511(13)
_cell_length_c 16.1282(16)
_cell_measurement_reflns_used 9956
_cell_measurement_temperature 90(2)
_cell_measurement_theta_max 30.52
_cell_measurement_theta_min 2.29
_cell_volume 1568.2(3)
_computing_cell_refinement 'SAINT (7.68A) (Bruker, 2009)'
_computing_data_collection 'Apex2 (2010-11.3) (Bruker, 2010)'
_computing_data_reduction 'SAINT (7.68A) (Bruker, 2009)'
_computing_molecular_graphics 'Bruker SHELXTL'
_computing_publication_material 'Bruker SHELXTL'
_computing_structure_refinement 'SHELXL-97 (Sheldrick, 2008)'
_computing_structure_solution 'SHELXS-97 (Sheldrick, 2008)'
_diffrn_ambient_temperature 90(2)
_diffrn_measured_fraction_theta_full 0.999
_diffrn_measured_fraction_theta_max 0.999
_diffrn_measurement_device_type 'Bruker APEXII CCD'
_diffrn_measurement_method '\f and \w scans'
_diffrn_radiation_monochromator graphite
_diffrn_radiation_source 'fine-focus sealed tube'
_diffrn_radiation_type MoK\a
_diffrn_radiation_wavelength 0.71073
_diffrn_reflns_av_R_equivalents 0.0147
_diffrn_reflns_av_sigmaI/netI 0.0152
_diffrn_reflns_limit_h_max 10
_diffrn_reflns_limit_h_min -10
_diffrn_reflns_limit_k_max 17
_diffrn_reflns_limit_k_min -17
_diffrn_reflns_limit_l_max 20
_diffrn_reflns_limit_l_min -20
_diffrn_reflns_number 20922
_diffrn_reflns_theta_full 27.50
_diffrn_reflns_theta_max 27.50
_diffrn_reflns_theta_min 2.29
_exptl_absorpt_coefficient_mu 0.409
_exptl_absorpt_correction_T_max 0.9510
_exptl_absorpt_correction_T_min 0.8315
_exptl_absorpt_correction_type numerical
_exptl_absorpt_process_details 'SADABS 2008/1 (Sheldrick, 2008)'
_exptl_crystal_colour Colourless
_exptl_crystal_density_diffrn 1.493
_exptl_crystal_density_method 'not measured'
_exptl_crystal_description Plate
_exptl_crystal_F_000 724.8
_exptl_crystal_size_max 0.47
_exptl_crystal_size_mid 0.43
_exptl_crystal_size_min 0.12
_refine_diff_density_max 0.741
_refine_diff_density_min -0.857
_refine_diff_density_rms 0.055
_refine_ls_extinction_method none
_refine_ls_goodness_of_fit_ref 1.058
_refine_ls_hydrogen_treatment mixed
_refine_ls_matrix_type full
_refine_ls_number_parameters 534
_refine_ls_number_reflns 7189
_refine_ls_number_restraints 0
_refine_ls_restrained_S_all 1.058
_refine_ls_R_factor_all 0.0424
_refine_ls_R_factor_gt 0.0388
_refine_ls_shift/su_max 0.000
_refine_ls_shift/su_mean 0.000
_refine_ls_structure_factor_coef Fsqd
_refine_ls_weighting_details 'calc w=1/[\s^2^(Fo^2^)+(0.0621P)^2^+0.9090P] where P=(Fo^2^+2Fc^2^)/3'
_refine_ls_weighting_scheme calc
_refine_ls_wR_factor_gt 0.1094
_refine_ls_wR_factor_ref 0.1122
_reflns_number_gt 6524
_reflns_number_total 7189
_reflns_threshold_expression >2sigma(I)
_cod_data_source_file co2001873_si_003.cif
_cod_data_source_block jf2020f
_cod_depositor_comments
;
The following automatic conversions were performed:

'_symmetry_cell_setting' value 'Triclinic' changed to 'triclinic'
according to /home/saulius/struct/CIF-dictionaries/cif_core.dic
dictionary named 'cif_core.dic' version 2.4.1 from
2010-06-29.

'_exptl_absorpt_correction_type' value 'Numerical'
changed to 'numerical' according to
/home/saulius/struct/CIF-dictionaries/cif_core.dic dictionary named
'cif_core.dic' version 2.4.1 from 2010-06-29.

Automatic conversion script
Id: cif_fix_values 1715 2011-07-08 13:25:40Z adriana 
;
_cod_database_code 4505629

loop_
_symmetry_equiv_pos_as_xyz
'x, y, z'
'-x, -y, -z'

loop_
_atom_site_label
_atom_site_type_symbol
_atom_site_fract_x
_atom_site_fract_y
_atom_site_fract_z
_atom_site_U_iso_or_equiv
_atom_site_adp_type
_atom_site_occupancy
_atom_site_symmetry_multiplicity
_atom_site_calc_flag
_atom_site_refinement_flags
_atom_site_disorder_assembly
_atom_site_disorder_group
C1 C 0.42215(17) 0.07797(10) 0.18090(8) 0.0149(2) Uani 1 1 d . . .
C2 C 0.22961(17) 0.14607(10) 0.16547(8) 0.0144(2) Uani 1 1 d . . .
H2 H 0.236(2) 0.2202(14) 0.1432(11) 0.014(4) Uiso 1 1 d . . .
N2 N 0.17208(14) 0.10344(9) 0.09876(7) 0.0150(2) Uani 1 1 d . . .
O2 O 0.40535(13) 0.35809(8) 0.07084(6) 0.0192(2) Uani 1 1 d . . .
C3 C 0.27749(17) 0.01581(10) 0.08089(9) 0.0158(3) Uani 1 1 d . . .
O3 O 0.24905(13) -0.03263(8) 0.02773(6) 0.0191(2) Uani 1 1 d . . .
C4 C 0.43463(18) -0.01374(11) 0.13553(9) 0.0176(3) Uani 1 1 d . . .
H4A H 0.542(3) -0.0259(15) 0.0997(12) 0.025(5) Uiso 1 1 d . . .
H4B H 0.427(3) -0.0792(16) 0.1768(13) 0.028(5) Uiso 1 1 d . . .
C5 C 0.56024(18) 0.14772(11) 0.14518(8) 0.0157(3) Uani 1 1 d . . .
H5A H 0.550(2) 0.2022(15) 0.1738(11) 0.019(4) Uiso 1 1 d . . .
H5B H 0.676(3) 0.1033(16) 0.1550(12) 0.026(5) Uiso 1 1 d . . .
N5 N 0.54998(15) 0.19431(9) 0.05403(7) 0.0154(2) Uani 1 1 d . . .
H5 H 0.600(3) 0.1554(16) 0.0228(13) 0.023(5) Uiso 1 1 d . . .
C6 C 0.48367(17) 0.29884(11) 0.02482(8) 0.0148(2) Uani 1 1 d . . .
C7 C 0.51295(17) 0.34382(10) -0.06949(8) 0.0147(2) Uani 1 1 d . . .
C8 C 0.43199(18) 0.44949(11) -0.09977(9) 0.0162(3) Uani 1 1 d . . .
H8 H 0.359(2) 0.4873(15) -0.0628(12) 0.019(4) Uiso 1 1 d . . .
C9 C 0.46354(18) 0.49799(11) -0.18406(9) 0.0177(3) Uani 1 1 d . . .
N9 N 0.38026(17) 0.61041(10) -0.21516(8) 0.0217(3) Uani 1 1 d . . .
O9 O 0.26444(14) 0.65127(8) -0.16924(7) 0.0236(2) Uani 1 1 d . . .
C10 C 0.57305(19) 0.44646(11) -0.24075(9) 0.0188(3) Uani 1 1 d . . .
H10 H 0.593(3) 0.4791(16) -0.2949(13) 0.025(5) Uiso 1 1 d . . .
O10 O 0.43249(18) 0.65670(9) -0.28483(8) 0.0356(3) Uani 1 1 d . . .
C11 C 0.64928(18) 0.34113(11) -0.20873(9) 0.0170(3) Uani 1 1 d . . .
N11 N 0.76923(17) 0.28392(10) -0.26662(8) 0.0211(3) Uani 1 1 d . . .
O11 O 0.80773(18) 0.33490(10) -0.33725(7) 0.0331(3) Uani 1 1 d . . .
C12 C 0.62284(18) 0.28844(11) -0.12482(9) 0.0157(3) Uani 1 1 d . . .
H12 H 0.679(2) 0.2178(16) -0.1067(12) 0.022(4) Uiso 1 1 d . . .
O12 O 0.82575(16) 0.18887(9) -0.24035(7) 0.0283(3) Uani 1 1 d . . .
C13 C 0.44866(18) 0.03587(12) 0.27644(9) 0.0201(3) Uani 1 1 d . . .
O13 O 0.46554(16) -0.05652(9) 0.31238(7) 0.0303(3) Uani 1 1 d . . .
C14 C 0.4456(3) 0.08850(19) 0.40653(10) 0.0358(4) Uani 1 1 d . . .
H14A H 0.334(3) 0.0605(17) 0.4279(14) 0.035(5) Uiso 1 1 d . . .
H14B H 0.450(3) 0.157(2) 0.4237(16) 0.050(7) Uiso 1 1 d . . .
H14C H 0.550(3) 0.037(2) 0.4270(15) 0.045(6) Uiso 1 1 d . . .
O14 O 0.44944(14) 0.11549(9) 0.31394(6) 0.0245(2) Uani 1 1 d . . .
C15 C 0.10419(17) 0.13951(11) 0.24352(8) 0.0152(3) Uani 1 1 d . . .
C16 C 0.07068(19) 0.22191(11) 0.28672(9) 0.0195(3) Uani 1 1 d . . .
H16 H 0.119(3) 0.2832(16) 0.2639(13) 0.027(5) Uiso 1 1 d . . .
C17 C -0.0285(2) 0.21472(12) 0.36377(9) 0.0217(3) Uani 1 1 d . . .
H17 H -0.055(3) 0.2717(16) 0.3920(13) 0.027(5) Uiso 1 1 d . . .
C18 C -0.09520(18) 0.12285(12) 0.39809(9) 0.0201(3) Uani 1 1 d . . .
O18 O -0.18713(15) 0.10504(9) 0.47494(7) 0.0264(2) Uani 1 1 d . . .
C19 C -0.0687(2) 0.04137(12) 0.35362(10) 0.0219(3) Uani 1 1 d . . .
H19 H -0.118(3) -0.0156(17) 0.3752(14) 0.033(5) Uiso 1 1 d . . .
C20 C 0.03036(19) 0.04962(11) 0.27708(9) 0.0193(3) Uani 1 1 d . . .
H20 H 0.049(2) -0.0060(15) 0.2489(12) 0.022(4) Uiso 1 1 d . . .
C21 C -0.2123(3) 0.18558(16) 0.52335(12) 0.0359(4) Uani 1 1 d . . .
H21A H -0.092(3) 0.2019(18) 0.5343(14) 0.038(6) Uiso 1 1 d . . .
H21B H -0.272(3) 0.1550(19) 0.5768(16) 0.046(6) Uiso 1 1 d . . .
H21C H -0.286(3) 0.2498(19) 0.4906(14) 0.036(6) Uiso 1 1 d . . .
C22 C 0.00508(17) 0.15221(11) 0.05826(9) 0.0168(3) Uani 1 1 d . . .
H22A H -0.074(2) 0.1777(14) 0.1010(11) 0.018(4) Uiso 1 1 d . . .
H22B H -0.041(2) 0.0958(14) 0.0427(11) 0.016(4) Uiso 1 1 d . . .
C23 C 0.02434(18) 0.23954(11) -0.01980(9) 0.0174(3) Uani 1 1 d . . .
C24 C -0.0431(2) 0.34627(12) -0.01887(10) 0.0228(3) Uani 1 1 d . . .
H24 H -0.099(3) 0.3631(17) 0.0349(14) 0.033(5) Uiso 1 1 d . . .
C25 C -0.0345(2) 0.42586(12) -0.09199(11) 0.0263(3) Uani 1 1 d . . .
H25 H -0.083(3) 0.4941(18) -0.0914(13) 0.031(5) Uiso 1 1 d . . .
C26 C 0.0458(2) 0.39727(12) -0.16577(10) 0.0236(3) Uani 1 1 d . . .
Cl26 Cl 0.05385(6) 0.49515(3) -0.25891(3) 0.03388(11) Uani 1 1 d . . .
C27 C 0.1178(2) 0.29195(13) -0.16846(10) 0.0246(3) Uani 1 1 d . . .
H27 H 0.171(3) 0.2718(16) -0.2187(13) 0.030(5) Uiso 1 1 d . . .
C28 C 0.1050(2) 0.21363(12) -0.09518(9) 0.0215(3) Uani 1 1 d . . .
H28 H 0.146(3) 0.1408(17) -0.0980(13) 0.029(5) Uiso 1 1 d . . .
C31 C 0.7888(3) 0.60591(18) 0.44444(14) 0.0491(5) Uani 0.45 1 d P A 1
H31 H 0.9098 0.5977 0.4167 0.069(13) Uiso 0.45 1 calc PR A 1
Cl31 Cl 0.80665(9) 0.60546(5) 0.55243(3) 0.05366(16) Uani 0.45 1 d P A 1
Cl32 Cl 0.66390(17) 0.72587(10) 0.39110(9) 0.0487(3) Uani 0.45 1 d P A 1
Cl33 Cl 0.6991(2) 0.49256(16) 0.43943(12) 0.0435(4) Uani 0.45 1 d P A 1
C31A C 0.7888(3) 0.60591(18) 0.44444(14) 0.0491(5) Uani 0.22 1 d P B 2
H31A H 0.9052 0.5785 0.4175 0.069(13) Uiso 0.22 1 calc PR B 2
Cl3A Cl 0.80665(9) 0.60546(5) 0.55243(3) 0.05366(16) Uani 0.22 1 d P B 2
Cl3B Cl 0.7124(7) 0.7543(4) 0.4007(3) 0.0531(11) Uani 0.22 1 d P B 2
Cl3C Cl 0.6302(5) 0.5112(3) 0.4526(2) 0.0441(8) Uani 0.22 1 d P . 2
C31D C 0.7888(3) 0.60591(18) 0.44444(14) 0.0491(5) Uani 0.33 1 d P C 3
H31B H 0.9079 0.5949 0.4163 0.059 Uiso 0.33 1 calc PR C 3
H31C H 0.7329 0.5462 0.4405 0.059 Uiso 0.33 1 calc PR C 3
Cl3D Cl 0.80665(9) 0.60546(5) 0.55243(3) 0.05366(16) Uani 0.33 1 d P C 3
Cl3E Cl 0.66390(17) 0.72587(10) 0.39110(9) 0.0487(3) Uani 0.33 1 d P C 3

loop_
_atom_site_aniso_label
_atom_site_aniso_U_11
_atom_site_aniso_U_22
_atom_site_aniso_U_33
_atom_site_aniso_U_23
_atom_site_aniso_U_13
_atom_site_aniso_U_12
C1 0.0129(6) 0.0148(6) 0.0150(6) -0.0002(5) 0.0000(5) -0.0016(5)
C2 0.0138(6) 0.0138(6) 0.0148(6) -0.0028(5) -0.0001(5) -0.0016(5)
N2 0.0134(5) 0.0158(5) 0.0153(5) -0.0043(4) -0.0004(4) -0.0006(4)
O2 0.0223(5) 0.0168(5) 0.0179(5) -0.0052(4) 0.0020(4) -0.0019(4)
C3 0.0148(6) 0.0140(6) 0.0171(6) -0.0016(5) 0.0037(5) -0.0033(5)
O3 0.0205(5) 0.0166(5) 0.0211(5) -0.0075(4) 0.0016(4) -0.0026(4)
C4 0.0151(6) 0.0135(6) 0.0223(7) -0.0022(5) -0.0001(5) -0.0012(5)
C5 0.0145(6) 0.0171(6) 0.0146(6) -0.0013(5) -0.0005(5) -0.0033(5)
N5 0.0168(5) 0.0142(5) 0.0142(5) -0.0026(4) 0.0017(4) -0.0021(4)
C6 0.0132(6) 0.0155(6) 0.0157(6) -0.0030(5) -0.0002(5) -0.0038(5)
C7 0.0147(6) 0.0144(6) 0.0154(6) -0.0025(5) -0.0007(5) -0.0044(5)
C8 0.0156(6) 0.0152(6) 0.0181(6) -0.0043(5) -0.0005(5) -0.0028(5)
C9 0.0196(6) 0.0126(6) 0.0199(7) -0.0016(5) -0.0025(5) -0.0020(5)
N9 0.0254(6) 0.0152(6) 0.0219(6) -0.0007(5) -0.0030(5) -0.0010(5)
O9 0.0242(5) 0.0176(5) 0.0267(5) -0.0054(4) -0.0025(4) 0.0020(4)
C10 0.0227(7) 0.0180(7) 0.0152(6) -0.0016(5) -0.0010(5) -0.0053(5)
O10 0.0466(7) 0.0204(6) 0.0291(6) 0.0064(5) 0.0072(5) 0.0005(5)
C11 0.0193(6) 0.0161(6) 0.0169(6) -0.0065(5) 0.0013(5) -0.0042(5)
N11 0.0266(6) 0.0186(6) 0.0187(6) -0.0064(5) 0.0040(5) -0.0052(5)
O11 0.0491(7) 0.0261(6) 0.0193(5) -0.0035(5) 0.0118(5) -0.0041(5)
C12 0.0167(6) 0.0130(6) 0.0176(6) -0.0033(5) -0.0012(5) -0.0034(5)
O12 0.0380(6) 0.0160(5) 0.0286(6) -0.0075(4) 0.0084(5) -0.0016(4)
C13 0.0129(6) 0.0256(7) 0.0177(6) 0.0013(5) 0.0003(5) -0.0016(5)
O13 0.0305(6) 0.0258(6) 0.0240(6) 0.0088(5) 0.0012(5) 0.0012(5)
C14 0.0333(9) 0.0591(12) 0.0129(7) -0.0024(7) -0.0035(6) -0.0090(9)
O14 0.0253(5) 0.0346(6) 0.0137(5) -0.0020(4) -0.0036(4) -0.0082(4)
C15 0.0135(6) 0.0161(6) 0.0148(6) -0.0028(5) 0.0000(5) -0.0012(5)
C16 0.0222(7) 0.0169(6) 0.0198(7) -0.0045(5) 0.0022(5) -0.0053(5)
C17 0.0254(7) 0.0216(7) 0.0199(7) -0.0093(6) 0.0031(5) -0.0050(6)
C18 0.0174(6) 0.0251(7) 0.0159(6) -0.0038(5) 0.0034(5) -0.0027(5)
O18 0.0286(6) 0.0314(6) 0.0190(5) -0.0070(4) 0.0092(4) -0.0085(5)
C19 0.0226(7) 0.0179(7) 0.0244(7) -0.0029(6) 0.0059(6) -0.0069(5)
C20 0.0196(6) 0.0168(6) 0.0220(7) -0.0068(5) 0.0040(5) -0.0039(5)
C21 0.0472(11) 0.0360(10) 0.0237(8) -0.0117(7) 0.0143(7) -0.0073(8)
C22 0.0129(6) 0.0195(6) 0.0175(6) -0.0048(5) -0.0011(5) -0.0006(5)
C23 0.0147(6) 0.0181(6) 0.0191(6) -0.0043(5) -0.0042(5) -0.0008(5)
C24 0.0237(7) 0.0212(7) 0.0251(7) -0.0104(6) -0.0044(6) -0.0004(6)
C25 0.0321(8) 0.0160(7) 0.0320(8) -0.0071(6) -0.0101(6) -0.0015(6)
C26 0.0280(7) 0.0191(7) 0.0236(7) 0.0010(6) -0.0106(6) -0.0066(6)
Cl26 0.0503(3) 0.02235(19) 0.0285(2) 0.00426(15) -0.01423(17) -0.01138(17)
C27 0.0274(8) 0.0244(7) 0.0201(7) -0.0041(6) -0.0022(6) -0.0013(6)
C28 0.0235(7) 0.0178(7) 0.0207(7) -0.0046(5) -0.0013(5) 0.0024(5)
C31 0.0564(13) 0.0445(12) 0.0342(10) 0.0006(9) -0.0041(9) 0.0081(10)
Cl31 0.0806(4) 0.0441(3) 0.0365(3) -0.0033(2) -0.0181(3) -0.0117(3)
Cl32 0.0446(6) 0.0474(7) 0.0331(4) 0.0091(4) 0.0034(4) 0.0158(4)
Cl33 0.0459(9) 0.0500(9) 0.0401(7) -0.0126(6) 0.0078(7) -0.0226(8)
C31A 0.0564(13) 0.0445(12) 0.0342(10) 0.0006(9) -0.0041(9) 0.0081(10)
Cl3A 0.0806(4) 0.0441(3) 0.0365(3) -0.0033(2) -0.0181(3) -0.0117(3)
Cl3B 0.054(3) 0.049(2) 0.0365(16) 0.0055(15) 0.0016(16) 0.0158(16)
Cl3C 0.055(2) 0.0466(16) 0.0361(16) -0.0105(12) -0.0137(16) -0.0141(17)
C31D 0.0564(13) 0.0445(12) 0.0342(10) 0.0006(9) -0.0041(9) 0.0081(10)
Cl3D 0.0806(4) 0.0441(3) 0.0365(3) -0.0033(2) -0.0181(3) -0.0117(3)
Cl3E 0.0446(6) 0.0474(7) 0.0331(4) 0.0091(4) 0.0034(4) 0.0158(4)

loop_
_atom_type_symbol
_atom_type_description
_atom_type_scat_dispersion_real
_atom_type_scat_dispersion_imag
_atom_type_scat_source
C C 0.0033 0.0016 'International Tables Vol C Tables 4.2.6.8 and 6.1.1.4'
H H 0.0000 0.0000 'International Tables Vol C Tables 4.2.6.8 and 6.1.1.4'
N N 0.0061 0.0033 'International Tables Vol C Tables 4.2.6.8 and 6.1.1.4'
O O 0.0106 0.0060 'International Tables Vol C Tables 4.2.6.8 and 6.1.1.4'
Cl Cl 0.1484 0.1585 'International Tables Vol C Tables 4.2.6.8 and 6.1.1.4'

loop_
_geom_angle_atom_site_label_1
_geom_angle_atom_site_label_2
_geom_angle_atom_site_label_3
_geom_angle
C13 C1 C4 110.96(11)
C13 C1 C5 107.63(11)
C4 C1 C5 112.56(11)
C13 C1 C2 110.47(10)
C4 C1 C2 105.01(10)
C5 C1 C2 110.23(10)
N2 C2 C15 112.30(11)
N2 C2 C1 102.43(10)
C15 C2 C1 115.25(11)
N2 C2 H2 109.0(10)
C15 C2 H2 108.0(10)
C1 C2 H2 109.6(10)
C3 N2 C22 123.30(12)
C3 N2 C2 115.75(11)
C22 N2 C2 120.89(11)
O3 C3 N2 125.03(13)
O3 C3 C4 125.83(12)
N2 C3 C4 109.14(12)
C3 C4 C1 105.83(11)
C3 C4 H4A 109.3(12)
C1 C4 H4A 114.1(11)
C3 C4 H4B 108.7(12)
C1 C4 H4B 110.3(12)
H4A C4 H4B 108.6(16)
N5 C5 C1 113.82(11)
N5 C5 H5A 108.4(11)
C1 C5 H5A 110.5(11)
N5 C5 H5B 108.3(11)
C1 C5 H5B 107.9(11)
H5A C5 H5B 107.7(16)
C6 N5 C5 121.45(12)
C6 N5 H5 122.7(14)
C5 N5 H5 115.2(14)
O2 C6 N5 123.52(13)
O2 C6 C7 119.40(12)
N5 C6 C7 117.06(12)
C8 C7 C12 119.53(12)
C8 C7 C6 116.30(12)
C12 C7 C6 124.04(12)
C9 C8 C7 119.29(13)
C9 C8 H8 120.8(11)
C7 C8 H8 119.9(11)
C8 C9 C10 123.05(13)
C8 C9 N9 118.97(12)
C10 C9 N9 117.96(12)
O10 N9 O9 124.54(13)
O10 N9 C9 117.68(12)
O9 N9 C9 117.78(12)
C9 C10 C11 116.04(13)
C9 C10 H10 121.9(13)
C11 C10 H10 122.0(13)
C10 C11 C12 123.45(13)
C10 C11 N11 117.75(12)
C12 C11 N11 118.76(12)
O12 N11 O11 124.36(13)
O12 N11 C11 117.63(12)
O11 N11 C11 118.00(12)
C11 C12 C7 118.62(12)
C11 C12 H12 119.7(11)
C7 C12 H12 121.7(11)
O13 C13 O14 124.95(14)
O13 C13 C1 124.71(14)
O14 C13 C1 110.34(12)
O14 C14 H14A 108.2(12)
O14 C14 H14B 104.8(14)
H14A C14 H14B 113.3(19)
O14 C14 H14C 111.0(14)
H14A C14 H14C 111.7(19)
H14B C14 H14C 108(2)
C13 O14 C14 115.69(14)
C16 C15 C20 118.54(12)
C16 C15 C2 119.26(12)
C20 C15 C2 122.04(12)
C15 C16 C17 121.46(13)
C15 C16 H16 118.8(12)
C17 C16 H16 119.7(12)
C18 C17 C16 119.26(13)
C18 C17 H17 119.3(12)
C16 C17 H17 121.4(12)
O18 C18 C17 124.32(13)
O18 C18 C19 115.84(13)
C17 C18 C19 119.84(13)
C18 O18 C21 117.33(13)
C20 C19 C18 120.17(13)
C20 C19 H19 121.2(13)
C18 C19 H19 118.6(13)
C19 C20 C15 120.62(13)
C19 C20 H20 119.1(12)
C15 C20 H20 120.3(12)
O18 C21 H21A 110.7(12)
O18 C21 H21B 104.1(14)
H21A C21 H21B 111.4(18)
O18 C21 H21C 107.5(13)
H21A C21 H21C 110.4(18)
H21B C21 H21C 112.5(19)
N2 C22 C23 112.76(11)
N2 C22 H22A 106.5(11)
C23 C22 H22A 112.2(11)
N2 C22 H22B 107.7(10)
C23 C22 H22B 110.2(10)
H22A C22 H22B 107.3(15)
C24 C23 C28 118.82(14)
C24 C23 C22 121.10(13)
C28 C23 C22 120.04(12)
C25 C24 C23 121.07(14)
C25 C24 H24 121.2(13)
C23 C24 H24 117.7(13)
C26 C25 C24 118.57(14)
C26 C25 H25 121.0(14)
C24 C25 H25 120.4(14)
C25 C26 C27 121.87(14)
C25 C26 Cl26 119.47(12)
C27 C26 Cl26 118.65(12)
C28 C27 C26 118.59(14)
C28 C27 H27 119.1(13)
C26 C27 H27 122.3(13)
C27 C28 C23 121.06(14)
C27 C28 H28 118.8(12)
C23 C28 H28 120.0(12)
Cl32 C31 Cl31 111.56(13)
Cl32 C31 Cl33 112.52(16)
Cl31 C31 Cl33 108.21(13)
Cl32 C31 H31 108.1
Cl31 C31 H31 108.1
Cl33 C31 H31 108.1

loop_
_geom_bond_atom_site_label_1
_geom_bond_atom_site_label_2
_geom_bond_distance
_geom_bond_site_symmetry_2
C1 C13 1.5304(18) .
C1 C4 1.5311(19) .
C1 C5 1.5423(18) .
C1 C2 1.5856(18) .
C2 N2 1.4648(17) .
C2 C15 1.5159(18) .
C2 H2 0.968(18) .
N2 C3 1.3406(17) .
N2 C22 1.4643(17) .
O2 C6 1.2299(17) .
C3 O3 1.2395(17) .
C3 C4 1.5060(19) .
C4 H4A 0.98(2) .
C4 H4B 0.97(2) .
C5 N5 1.4592(17) .
C5 H5A 0.924(19) .
C5 H5B 0.97(2) .
N5 C6 1.3522(17) .
N5 H5 0.82(2) .
C6 C7 1.5137(18) .
C7 C8 1.3948(19) .
C7 C12 1.3978(18) .
C8 C9 1.3849(19) .
C8 H8 0.939(19) .
C9 C10 1.385(2) .
C9 N9 1.4752(17) .
N9 O10 1.2247(17) .
N9 O9 1.2267(17) .
C10 C11 1.386(2) .
C10 H10 0.89(2) .
C11 C12 1.3887(19) .
C11 N11 1.4748(17) .
N11 O12 1.2234(17) .
N11 O11 1.2265(17) .
C12 H12 0.932(19) .
C13 O13 1.2052(19) .
C13 O14 1.3257(19) .
C14 O14 1.4520(18) .
C14 H14A 1.01(2) .
C14 H14B 1.01(3) .
C14 H14C 0.97(2) .
C15 C16 1.3869(19) .
C15 C20 1.3966(19) .
C16 C17 1.394(2) .
C16 H16 0.94(2) .
C17 C18 1.391(2) .
C17 H17 0.94(2) .
C18 O18 1.3681(17) .
C18 C19 1.393(2) .
O18 C21 1.427(2) .
C19 C20 1.387(2) .
C19 H19 0.90(2) .
C20 H20 0.928(19) .
C21 H21A 1.04(2) .
C21 H21B 0.98(2) .
C21 H21C 0.99(2) .
C22 C23 1.5153(19) .
C22 H22A 0.952(18) .
C22 H22B 0.978(18) .
C23 C24 1.395(2) .
C23 C28 1.395(2) .
C24 C25 1.391(2) .
C24 H24 0.98(2) .
C25 C26 1.384(2) .
C25 H25 0.90(2) .
C26 C27 1.390(2) .
C26 Cl26 1.7441(16) .
C27 C28 1.388(2) .
C27 H27 0.94(2) .
C28 H28 0.95(2) .
C31 Cl32 1.750(2) .
C31 Cl31 1.759(2) .
C31 Cl33 1.793(3) .
C31 H31 1.0000 .
Cl3C Cl3C 2.446(8) 2_666

loop_
_geom_hbond_atom_site_label_D
_geom_hbond_atom_site_label_H
_geom_hbond_atom_site_label_A
_geom_hbond_distance_DH
_geom_hbond_distance_HA
_geom_hbond_distance_DA
_geom_hbond_angle_DHA
_geom_hbond_site_symmetry_A
N5 H5 O3 0.82(2) 2.07(2) 2.8671(15) 165.5(19) 2_655

loop_
_geom_torsion_atom_site_label_1
_geom_torsion_atom_site_label_2
_geom_torsion_atom_site_label_3
_geom_torsion_atom_site_label_4
_geom_torsion
C13 C1 C2 N2 -132.70(11)
C4 C1 C2 N2 -13.01(13)
C5 C1 C2 N2 108.47(12)
C13 C1 C2 C15 -10.45(16)
C4 C1 C2 C15 109.24(12)
C5 C1 C2 C15 -129.27(12)
C15 C2 N2 C3 -114.91(13)
C1 C2 N2 C3 9.32(14)
C15 C2 N2 C22 62.26(15)
C1 C2 N2 C22 -173.50(11)
C22 N2 C3 O3 1.5(2)
C2 N2 C3 O3 178.60(12)
C22 N2 C3 C4 -178.52(12)
C2 N2 C3 C4 -1.42(16)
O3 C3 C4 C1 172.41(12)
N2 C3 C4 C1 -7.56(15)
C13 C1 C4 C3 132.01(11)
C5 C1 C4 C3 -107.30(12)
C2 C1 C4 C3 12.64(13)
C13 C1 C5 N5 -179.60(11)
C4 C1 C5 N5 57.82(15)
C2 C1 C5 N5 -59.06(15)
C1 C5 N5 C6 105.92(14)
C5 N5 C6 O2 -10.8(2)
C5 N5 C6 C7 167.74(11)
O2 C6 C7 C8 -6.26(18)
N5 C6 C7 C8 175.13(12)
O2 C6 C7 C12 169.60(13)
N5 C6 C7 C12 -9.01(19)
C12 C7 C8 C9 -0.7(2)
C6 C7 C8 C9 175.40(12)
C7 C8 C9 C10 -0.1(2)
C7 C8 C9 N9 -178.79(12)
C8 C9 N9 O10 167.95(14)
C10 C9 N9 O10 -10.8(2)
C8 C9 N9 O9 -11.54(19)
C10 C9 N9 O9 169.69(13)
C8 C9 C10 C11 0.9(2)
N9 C9 C10 C11 179.65(12)
C9 C10 C11 C12 -1.1(2)
C9 C10 C11 N11 -178.96(12)
C10 C11 N11 O12 -174.54(13)
C12 C11 N11 O12 7.5(2)
C10 C11 N11 O11 6.5(2)
C12 C11 N11 O11 -171.46(13)
C10 C11 C12 C7 0.4(2)
N11 C11 C12 C7 178.23(12)
C8 C7 C12 C11 0.53(19)
C6 C7 C12 C11 -175.21(12)
C4 C1 C13 O13 -4.55(19)
C5 C1 C13 O13 -128.12(15)
C2 C1 C13 O13 111.49(15)
C4 C1 C13 O14 175.78(11)
C5 C1 C13 O14 52.22(14)
C2 C1 C13 O14 -68.18(14)
O13 C13 O14 C14 -9.1(2)
C1 C13 O14 C14 170.61(12)
N2 C2 C15 C16 -142.23(13)
C1 C2 C15 C16 100.98(15)
N2 C2 C15 C20 42.34(17)
C1 C2 C15 C20 -74.44(17)
C20 C15 C16 C17 2.5(2)
C2 C15 C16 C17 -173.08(13)
C15 C16 C17 C18 0.0(2)
C16 C17 C18 O18 176.89(14)
C16 C17 C18 C19 -2.7(2)
C17 C18 O18 C21 -1.4(2)
C19 C18 O18 C21 178.24(15)
O18 C18 C19 C20 -176.82(14)
C17 C18 C19 C20 2.8(2)
C18 C19 C20 C15 -0.2(2)
C16 C15 C20 C19 -2.4(2)
C2 C15 C20 C19 173.05(13)
C3 N2 C22 C23 -93.26(15)
C2 N2 C22 C23 89.79(14)
N2 C22 C23 C24 -109.32(15)
N2 C22 C23 C28 73.00(16)
C28 C23 C24 C25 1.5(2)
C22 C23 C24 C25 -176.19(13)
C23 C24 C25 C26 -1.3(2)
C24 C25 C26 C27 -0.2(2)
C24 C25 C26 Cl26 178.58(12)
C25 C26 C27 C28 1.3(2)
Cl26 C26 C27 C28 -177.44(12)
C26 C27 C28 C23 -1.1(2)
C24 C23 C28 C27 -0.3(2)
C22 C23 C28 C27 177.39(13)
